data_7247406
loop_
_publ_author_name
'Lin, Rong-Yan'
'Dai, Ru-Dan'
'Dong, Xin'
'Zhou, Zhao-Hui'

_publ_section_title
;
 Hexnuclear, octanuclear, dodecanuclear, and hexadecnuclear
 polyoxomolybdenum(v)-based porous materials for selective adsorption of
 gases
;
_journal_issue 42
_journal_name_full CrystEngComm
_journal_page_first 5942
_journal_page_last 5950
_journal_paper_doi 10.1039/D3CE00736G
_journal_volume 25
_journal_year 2023
_chemical_formula_moiety 'C16 H44 Mo8 N40 O20, 2(O), 26[H2O]'
_chemical_formula_sum 'C16 H42 Mo8 N40 O22'
_chemical_formula_weight 1914.41
_space_group_crystal_system monoclinic
_space_group_IT_number 12
_space_group_name_Hall '-C 2y'
_space_group_name_H-M_alt 'C 1 2/m 1'
_atom_sites_solution_hydrogens mixed
_atom_sites_solution_primary dual
_audit_creation_date 2022-08-30
_audit_creation_method
;
Olex2 1.3
(compiled 2020.06.28 svn.raecde09e for OlexSys, GUI svn.r6132)
;
_audit_update_record
;
2023-01-20 deposited with the CCDC.	2023-09-14 downloaded from the CCDC.
;
_cell_angle_alpha 90
_cell_angle_beta 102.276(5)
_cell_angle_gamma 90
_cell_formula_units_Z 2
_cell_length_a 18.2829(9)
_cell_length_b 20.7000(9)
_cell_length_c 10.4480(5)
_cell_measurement_reflns_used 7312
_cell_measurement_temperature 99.9(6)
_cell_measurement_theta_max 64.3520
_cell_measurement_theta_min 3.2420
_cell_volume 3863.7(3)
_computing_cell_refinement 'CrysAlisPro 1.171.41.110a (Rigaku OD, 2021)'
_computing_data_collection 'CrysAlisPro 1.171.41.110a (Rigaku OD, 2021)'
_computing_data_reduction 'CrysAlisPro 1.171.41.110a (Rigaku OD, 2021)'
_computing_molecular_graphics 'Olex2 1.3 (Dolomanov et al., 2009)'
_computing_publication_material 'Olex2 1.3 (Dolomanov et al., 2009)'
_computing_structure_refinement 'SHELXL 2018/3 (Sheldrick, 2015)'
_computing_structure_solution 'SHELXT  (Sheldrick, 2015)'
_diffrn_ambient_environment N~2~
_diffrn_ambient_temperature 99.9(6)
_diffrn_detector 'Hybrid Pixel Array Detector'
_diffrn_detector_area_resol_mean 10.0000
_diffrn_detector_type HyPix
_diffrn_measured_fraction_theta_full 0.979
_diffrn_measured_fraction_theta_max 0.979
_diffrn_measurement_details
;
List of Runs (angles in degrees, time in seconds):

  # Type    Start    End  Width  t~exp~   \w     \q     \k     \f   Frames
#--------------------------------------------------------------------------
  1  \w      1.00  26.00   0.50    1.00    --    0.28  59.00 160.00   50
  2  \w    -81.00 -38.00   0.50    1.00    --    0.28 178.00-150.00   86
  3  \w    -22.00  76.00   0.50    1.00    --    1.90  59.00 160.00  196
  4  \w     87.00 113.00   0.50    2.00    --   87.09  59.00 160.00   52
  5  \w    -42.00 -17.00   0.50    1.00    --    0.28 -37.00  30.00   50
  6  \w    -48.00 -23.00   0.50    1.00    --    0.28 -59.00  21.00   50
  7  \w    -30.00  16.00   0.50    1.00    --    1.90 -59.00  21.00   92
  8  \w     41.00  66.00   0.50    2.00    --   87.09 -61.00 150.00   50
  9  \w     16.00  41.00   0.50    2.00    --   87.09 -59.00  21.00   50
 10  \w     11.00  51.00   0.50    2.00    --   87.09 -45.00 -60.00   80
 11  \w     13.00  47.00   0.50    2.00    --   87.09 -45.00 -90.00   68
 12  \w     10.00  51.00   0.50    2.00    --   87.09 -45.00-120.00   82
 13  \w     10.00  38.00   0.50    2.00    --   87.09 -45.00-150.00   56
 14  \w     10.00  35.00   0.50    2.00    --   87.09 -30.00-120.00   50
 15  \w     14.00  42.00   0.50    2.00    --   87.09 -61.00-120.00   56
 16  \w      7.00  33.00   0.50    2.00    --   87.09 -30.00-180.00   52
 17  \w     46.00  71.00   0.50    2.00    --   87.09 -61.00-120.00   50
 18  \w      9.00  34.00   0.50    2.00    --   87.09 -30.00   0.00   50
 19  \w      9.00  34.00   0.50    2.00    --   87.09 -30.00  30.00   50
 20  \w    -34.00  -8.00   0.50    2.00    --  -84.91  30.00   0.00   52
 21  \w    -35.00  -6.00   0.50    2.00    --  -84.91  30.00  90.00   58
 22  \w    -70.00 -15.00   0.50    2.00    --  -84.91  61.00 120.00  110
 23  \w    -53.00 -10.00   0.50    2.00    --  -84.91  59.00 160.00   86
 24  \w    -51.00 -12.00   0.50    2.00    --  -84.91  45.00 120.00   78
 25  \w    -35.00  -8.00   0.50    2.00    --  -84.91  30.00 150.00   54
 26  \w    -35.00 -10.00   0.50    2.00    --  -84.91  30.00 120.00   50
 27  \w   -153.00 -60.00   0.50    2.00    --  -84.91 -59.00  21.00  186
;
_diffrn_measurement_device 'four-circle diffractometer'
_diffrn_measurement_device_type 'XtaLAB Synergy, Dualflex, HyPix'
_diffrn_measurement_method '\w scans'
_diffrn_orient_matrix_type 'CrysAlisPro convention (1999,Acta A55,543-557)'
_diffrn_orient_matrix_UB_11 0.0657565000
_diffrn_orient_matrix_UB_12 0.0006017000
_diffrn_orient_matrix_UB_13 -0.0709547000
_diffrn_orient_matrix_UB_21 -0.0394953000
_diffrn_orient_matrix_UB_22 -0.0521674000
_diffrn_orient_matrix_UB_23 -0.0954800000
_diffrn_orient_matrix_UB_31 -0.0395182000
_diffrn_orient_matrix_UB_32 0.0529727000
_diffrn_orient_matrix_UB_33 -0.0929742000
_diffrn_radiation_monochromator mirror
_diffrn_radiation_probe x-ray
_diffrn_radiation_type 'Cu K\a'
_diffrn_radiation_wavelength 1.54184
_diffrn_reflns_av_R_equivalents 0.0372
_diffrn_reflns_av_unetI/netI 0.0379
_diffrn_reflns_Laue_measured_fraction_full 0.979
_diffrn_reflns_Laue_measured_fraction_max 0.979
_diffrn_reflns_limit_h_max 21
_diffrn_reflns_limit_h_min -21
_diffrn_reflns_limit_k_max 24
_diffrn_reflns_limit_k_min -17
_diffrn_reflns_limit_l_max 12
_diffrn_reflns_limit_l_min -12
_diffrn_reflns_number 10565
_diffrn_reflns_point_group_measured_fraction_full 0.979
_diffrn_reflns_point_group_measured_fraction_max 0.979
_diffrn_reflns_theta_full 64.342
_diffrn_reflns_theta_max 64.342
_diffrn_reflns_theta_min 3.268
_diffrn_source 'micro-focus sealed X-ray tube'
_diffrn_source_type 'PhotonJet (Cu) X-ray Source'
_exptl_absorpt_coefficient_mu 10.967
_exptl_absorpt_correction_T_max 1.00000
_exptl_absorpt_correction_T_min 0.45446
_exptl_absorpt_correction_type multi-scan
_exptl_absorpt_process_details
;
CrysAlisPro 1.171.41.110a (Rigaku Oxford Diffraction, 2021)
Empirical absorption correction using spherical harmonics,
implemented in SCALE3 ABSPACK scaling algorithm.
;
_exptl_crystal_colour 'clear orangish orange'
_exptl_crystal_colour_lustre clear
_exptl_crystal_colour_modifier orangish
_exptl_crystal_colour_primary orange
_exptl_crystal_density_diffrn 1.646
_exptl_crystal_description block
_exptl_crystal_F_000 1860
_exptl_crystal_size_max 0.15
_exptl_crystal_size_mid 0.1
_exptl_crystal_size_min 0.1
_refine_diff_density_max 1.185
_refine_diff_density_min -0.960
_refine_diff_density_rms 0.144
_refine_ls_extinction_method none
_refine_ls_goodness_of_fit_ref 1.059
_refine_ls_hydrogen_treatment constr
_refine_ls_matrix_type full
_refine_ls_number_parameters 203
_refine_ls_number_reflns 3261
_refine_ls_number_restraints 2
_refine_ls_restrained_S_all 1.205
_refine_ls_R_factor_all 0.0475
_refine_ls_R_factor_gt 0.0421
_refine_ls_shift/su_max 0.001
_refine_ls_shift/su_mean 0.000
_refine_ls_structure_factor_coef Fsqd
_refine_ls_weighting_details 'w=1/[\s^2^(Fo^2^)+(0.0899P)^2^+1.8864P] where P=(Fo^2^+2Fc^2^)/3'
_refine_ls_weighting_scheme calc
_refine_ls_wR_factor_gt 0.1234
_refine_ls_wR_factor_ref 0.1270
_reflns_Friedel_coverage 0.000
_reflns_number_gt 2816
_reflns_number_total 3261
_reflns_threshold_expression 'I > 2\s(I)'
_cod_data_source_file d3ce00736g2.cif
_cod_data_source_block exp_7020_auto
_cod_depositor_comments 'Adding full bibliography for 7247406--7247409.cif.'
_cod_database_code 7247406
_shelx_shelxl_version_number 2018/3
_chemical_oxdiff_formula 'Mo C O N'
_shelx_space_group_comment
;
The symmetry employed for this shelxl refinement is uniquely defined
by the following loop, which should always be used as a source of
symmetry information in preference to the above space-group names.
They are only intended as comments.
;
_shelx_estimated_absorpt_t_max 0.407
_shelx_estimated_absorpt_t_min 0.290
_reflns_odcompleteness_completeness 100.00
_reflns_odcompleteness_iscentric 1
_reflns_odcompleteness_theta 59.94
_olex2_refinement_description
;
1. Fixed Uiso
 At 1.2 times of:
  All N(H) groups, All N(H,H) groups
 At 1.5 times of:
  All O(H) groups
2. Restrained distances
 H7B-H7B_$1
 2.3 with sigma of 0.02
 H7B_$1-H7B
 2.7 with sigma of 0.02
3. Others
 Fixed Sof: H1W(0.5)
4.a Riding coordinates:
 O1W(H1W)
4.b Rotating group:
 N11(H11A,H11B), N8(H8A,H8B)
4.c Aromatic/amide H refined with riding coordinates:
 N10(H10), N6(H6), N2(H2)
4.d X=CH2 refined with riding coordinates:
 N7(H7A,H7B), N3(H3A,H3B)
;
_smtbx_masks_void_probe_radius 1.2
_smtbx_masks_void_truncation_radius 1.2
_olex2_submission_special_instructions 'No special instructions were received'
_oxdiff_exptl_absorpt_empirical_details
;
Empirical correction (ABSPACK) includes:
- Absorption correction using spherical harmonics
- Frame scaling
;
_oxdiff_exptl_absorpt_empirical_full_max 4.306
_oxdiff_exptl_absorpt_empirical_full_min 0.440

loop_
_space_group_symop_operation_xyz
'x, y, z'
'-x, y, -z'
'x+1/2, y+1/2, z'
'-x+1/2, y+1/2, -z'
'-x, -y, -z'
'x, -y, z'
'-x+1/2, -y+1/2, -z'
'x+1/2, -y+1/2, z'

loop_
_atom_site_label
_atom_site_type_symbol
_atom_site_fract_x
_atom_site_fract_y
_atom_site_fract_z
_atom_site_U_iso_or_equiv
_atom_site_adp_type
_atom_site_occupancy
_atom_site_site_symmetry_order
_atom_site_calc_flag
_atom_site_refinement_flags_posn
_atom_site_refinement_flags_adp
_atom_site_refinement_flags_occupancy
_atom_site_disorder_assembly
_atom_site_disorder_group
Mo1 Mo 0.35397(2) 0.59036(2) 0.70098(4) 0.03565(18) Uani 1 1 d . . . . .
Mo2 Mo 0.42495(2) 0.67625(2) 0.59881(4) 0.03729(18) Uani 1 1 d . . . . .
O3 O 0.3923(3) 0.500000 0.6365(5) 0.0368(11) Uani 1 2 d S T P . .
O5 O 0.500000 0.6219(2) 0.500000 0.0398(12) Uani 1 2 d S T P . .
O1 O 0.4578(2) 0.61863(17) 0.7464(4) 0.0401(9) Uani 1 1 d . . . . .
O2 O 0.3393(2) 0.62248(18) 0.5214(4) 0.0437(9) Uani 1 1 d . . . . .
O4 O 0.3052(2) 0.64128(18) 0.7796(4) 0.0429(9) Uani 1 1 d . . . . .
O6 O 0.3875(2) 0.74175(18) 0.6598(4) 0.0462(9) Uani 1 1 d . . . . .
N9 N 0.3795(2) 0.5340(2) 0.8814(4) 0.0378(10) Uani 1 1 d . . . . .
N4 N 0.4083(3) 0.7183(2) 0.4080(4) 0.0432(11) Uani 1 1 d . . . . .
N1 N 0.2537(3) 0.5337(2) 0.6322(5) 0.0453(11) Uani 1 1 d . . . . .
N5 N 0.4667(3) 0.7249(2) 0.3392(5) 0.0441(11) Uani 1 1 d . . . . .
N10 N 0.4215(4) 0.500000 1.0834(7) 0.0450(16) Uani 1 2 d S T P . .
H10 H 0.438700 0.500000 1.168761 0.054 Uiso 1 2 calc R U P . .
N11 N 0.4121(3) 0.6124(3) 1.0501(5) 0.0564(14) Uani 1 1 d . . . . .
H11A H 0.398835 0.639185 0.983776 0.068 Uiso 1 1 d R U . . .
H11B H 0.382320 0.617773 1.105416 0.068 Uiso 1 1 d R U . . .
N6 N 0.3608(3) 0.7642(3) 0.2155(5) 0.0557(14) Uani 1 1 d . . . . .
H6 H 0.329133 0.782128 0.149871 0.067 Uiso 1 1 calc R U . . .
N7 N 0.2823(3) 0.7427(3) 0.3544(5) 0.0642(16) Uani 1 1 d . . . . .
H7A H 0.243843 0.757725 0.296667 0.077 Uiso 1 1 calc R U . . .
H7B H 0.275860 0.727885 0.430195 0.077 Uiso 1 1 calc DR U . . .
C4 C 0.4057(3) 0.5506(3) 1.0049(6) 0.0401(12) Uani 1 1 d . . . . .
C2 C 0.3481(3) 0.7424(3) 0.3280(6) 0.0464(14) Uani 1 1 d . . . . .
N8 N 0.4706(4) 0.7645(3) 0.1291(6) 0.079(2) Uani 1 1 d . . . . .
H8A H 0.454662 0.802394 0.093088 0.094 Uiso 1 1 d R U . . .
H8B H 0.519981 0.769266 0.158895 0.094 Uiso 1 1 d R U . . .
C3 C 0.4333(4) 0.7521(3) 0.2262(6) 0.0549(16) Uani 1 1 d . . . . .
N2 N 0.1392(5) 0.500000 0.5386(12) 0.089(3) Uani 1 2 d S T P . .
H2 H 0.091630 0.500000 0.499040 0.107 Uiso 1 2 calc R U P . .
C1 C 0.1848(4) 0.5517(3) 0.5765(8) 0.065(2) Uani 1 1 d . . . . .
N3 N 0.1621(4) 0.6120(3) 0.5511(10) 0.112(3) Uani 1 1 d . . . . .
H3A H 0.194000 0.644137 0.571636 0.134 Uiso 1 1 calc R U . . .
H3B H 0.115156 0.619987 0.513698 0.134 Uiso 1 1 calc R U . . .
O1W O 0.4503(3) 0.500000 1.3573(5) 0.0498(14) Uani 1 2 d S T P . .
H1W H 0.468033 0.513310 1.290934 0.075 Uiso 0.5 1 d R U P . .

loop_
_atom_site_aniso_label
_atom_site_aniso_U_11
_atom_site_aniso_U_22
_atom_site_aniso_U_33
_atom_site_aniso_U_23
_atom_site_aniso_U_13
_atom_site_aniso_U_12
Mo1 0.0297(3) 0.0294(3) 0.0491(3) 0.00141(17) 0.0111(2) 0.00051(16)
Mo2 0.0361(3) 0.0286(3) 0.0497(3) 0.00077(18) 0.0148(2) -0.00013(16)
O3 0.031(3) 0.035(3) 0.046(3) 0.000 0.011(2) 0.000
O5 0.033(3) 0.031(3) 0.057(3) 0.000 0.014(2) 0.000
O1 0.039(2) 0.0332(19) 0.050(2) 0.0004(17) 0.0130(17) -0.0014(16)
O2 0.040(2) 0.037(2) 0.054(2) 0.0058(18) 0.0116(18) 0.0037(17)
O4 0.042(2) 0.037(2) 0.054(2) 0.0044(18) 0.0184(18) 0.0035(17)
O6 0.047(2) 0.036(2) 0.063(2) -0.0019(19) 0.0265(19) 0.0017(18)
N9 0.035(2) 0.032(2) 0.048(3) -0.0039(19) 0.013(2) -0.0023(19)
N4 0.041(3) 0.042(3) 0.052(3) 0.003(2) 0.022(2) 0.003(2)
N1 0.029(2) 0.032(2) 0.073(3) -0.002(2) 0.008(2) 0.0044(19)
N5 0.044(3) 0.036(2) 0.059(3) 0.002(2) 0.025(2) 0.007(2)
N10 0.044(4) 0.040(4) 0.048(4) 0.000 0.006(3) 0.000
N11 0.064(4) 0.045(3) 0.060(3) -0.005(3) 0.010(3) 0.009(3)
N6 0.049(3) 0.057(3) 0.063(3) 0.016(3) 0.017(3) 0.018(3)
N7 0.047(3) 0.073(4) 0.072(4) 0.027(3) 0.012(3) 0.016(3)
C4 0.035(3) 0.037(3) 0.049(3) -0.002(3) 0.010(3) 0.001(2)
C2 0.043(3) 0.040(3) 0.058(3) 0.002(3) 0.016(3) 0.008(3)
N8 0.076(4) 0.095(5) 0.074(4) 0.035(4) 0.035(3) 0.040(4)
C3 0.074(5) 0.043(3) 0.054(3) 0.014(3) 0.027(3) 0.016(3)
N2 0.038(5) 0.042(5) 0.172(10) 0.000 -0.013(5) 0.000
C1 0.034(3) 0.043(3) 0.109(6) -0.005(4) -0.003(4) 0.001(3)
N3 0.046(4) 0.044(4) 0.220(9) -0.016(5) -0.028(5) 0.011(3)
O1W 0.045(3) 0.055(4) 0.050(3) 0.000 0.012(3) 0.000

loop_
_atom_type_symbol
_atom_type_description
_atom_type_scat_dispersion_real
_atom_type_scat_dispersion_imag
_atom_type_scat_source
C C 0.0181 0.0091 'International Tables Vol C Tables 4.2.6.8 and 6.1.1.4'
H H 0.0000 0.0000 'International Tables Vol C Tables 4.2.6.8 and 6.1.1.4'
Mo Mo -0.0483 2.7339 'International Tables Vol C Tables 4.2.6.8 and 6.1.1.4'
N N 0.0311 0.0180 'International Tables Vol C Tables 4.2.6.8 and 6.1.1.4'
O O 0.0492 0.0322 'International Tables Vol C Tables 4.2.6.8 and 6.1.1.4'

loop_
_geom_angle_atom_site_label_1
_geom_angle_atom_site_label_2
_geom_angle_atom_site_label_3
_geom_angle
_geom_angle_site_symmetry_1
_geom_angle_site_symmetry_3
_geom_angle_publ_flag
O3 Mo1 Mo2 104.18(11) . . ?
O3 Mo1 N9 77.41(17) . . ?
O3 Mo1 N1 74.59(17) . . ?
O1 Mo1 Mo2 48.64(11) . . ?
O1 Mo1 O3 88.42(16) . . ?
O1 Mo1 O2 93.41(16) . . ?
O1 Mo1 N9 86.09(16) . . ?
O1 Mo1 N1 163.01(16) . . ?
O2 Mo1 Mo2 48.91(12) . . ?
O2 Mo1 O3 89.00(17) . . ?
O2 Mo1 N9 166.41(16) . . ?
O2 Mo1 N1 86.10(18) . . ?
O4 Mo1 Mo2 97.78(13) . . ?
O4 Mo1 O3 158.04(17) . . ?
O4 Mo1 O1 106.29(17) . . ?
O4 Mo1 O2 105.89(17) . . ?
O4 Mo1 N9 87.22(17) . . ?
O4 Mo1 N1 90.12(18) . . ?
N9 Mo1 Mo2 134.14(12) . . ?
N1 Mo1 Mo2 134.83(14) . . ?
N1 Mo1 N9 90.42(18) . . ?
O5 Mo2 Mo1 105.24(11) . . ?
O5 Mo2 N5 76.03(15) . 2_656 ?
O1 Mo2 Mo1 48.81(11) . . ?
O1 Mo2 O5 86.56(13) . . ?
O1 Mo2 O2 93.67(16) . . ?
O1 Mo2 N4 161.83(16) . . ?
O1 Mo2 N5 86.60(17) . 2_656 ?
O2 Mo2 Mo1 49.02(11) . . ?
O2 Mo2 O5 92.27(14) . . ?
O2 Mo2 N4 84.47(17) . . ?
O2 Mo2 N5 168.27(17) . 2_656 ?
O6 Mo2 Mo1 96.72(12) . . ?
O6 Mo2 O5 157.76(17) . . ?
O6 Mo2 O1 105.84(17) . . ?
O6 Mo2 O2 104.98(18) . . ?
O6 Mo2 N4 92.06(18) . . ?
O6 Mo2 N5 86.17(18) . 2_656 ?
N4 Mo2 Mo1 133.38(13) . . ?
N4 Mo2 O5 75.48(14) . . ?
N4 Mo2 N5 91.62(17) . 2_656 ?
N5 Mo2 Mo1 134.50(13) 2_656 . ?
Mo1 O3 Mo1 120.5(2) . 6_565 ?
Mo2 O5 Mo2 118.3(2) 2_656 . ?
Mo2 O1 Mo1 82.55(15) . . ?
Mo2 O2 Mo1 82.07(15) . . ?
N9 N9 Mo1 122.32(11) 6_565 . ?
C4 N9 Mo1 132.1(4) . . ?
C4 N9 N9 105.1(3) . 6_565 ?
N5 N4 Mo2 122.7(4) . . ?
C2 N4 Mo2 132.4(4) . . ?
C2 N4 N5 104.9(4) . . ?
N1 N1 Mo1 122.80(12) 6_565 . ?
C1 N1 Mo1 130.7(4) . . ?
C1 N1 N1 106.4(4) . 6_565 ?
N4 N5 Mo2 122.5(3) . 2_656 ?
C3 N5 Mo2 132.1(4) . 2_656 ?
C3 N5 N4 103.8(5) . . ?
C4 N10 H10 127.7 6_565 . ?
C4 N10 H10 127.7 . . ?
C4 N10 C4 104.6(7) 6_565 . ?
H11A N11 H11B 109.3 . . ?
C4 N11 H11A 109.2 . . ?
C4 N11 H11B 109.1 . . ?
C2 N6 H6 128.6 . . ?
C2 N6 C3 102.8(5) . . ?
C3 N6 H6 128.6 . . ?
H7A N7 H7B 120.0 . . ?
C2 N7 H7A 120.0 . . ?
C2 N7 H7B 120.0 . . ?
N9 C4 N10 112.6(5) . . ?
N9 C4 N11 124.8(5) . . ?
N10 C4 N11 122.5(5) . . ?
N6 C2 N4 114.0(5) . . ?
N7 C2 N4 123.5(6) . . ?
N7 C2 N6 122.4(6) . . ?
H8A N8 H8B 105.4 . . ?
C3 N8 H8A 108.1 . . ?
C3 N8 H8B 113.0 . . ?
N5 C3 N8 122.1(6) . . ?
N6 C3 N5 114.5(5) . . ?
N6 C3 N8 123.4(6) . . ?
C1 N2 H2 128.3 6_565 . ?
C1 N2 H2 128.3 . . ?
C1 N2 C1 103.4(8) . 6_565 ?
N1 C1 N2 111.9(6) . . ?
N1 C1 N3 125.6(6) . . ?
N3 C1 N2 122.4(7) . . ?
C1 N3 H3A 120.0 . . ?
C1 N3 H3B 120.0 . . ?
H3A N3 H3B 120.0 . . ?
H1W O1W H1W 36.9 . 6_565 ?

loop_
_geom_bond_atom_site_label_1
_geom_bond_atom_site_label_2
_geom_bond_distance
_geom_bond_site_symmetry_2
_geom_bond_publ_flag
Mo1 Mo2 2.5639(6) . ?
Mo1 O3 2.155(2) . ?
Mo1 O1 1.946(4) . ?
Mo1 O2 1.954(4) . ?
Mo1 O4 1.701(4) . ?
Mo1 N9 2.182(4) . ?
Mo1 N1 2.167(5) . ?
Mo2 O5 2.195(3) . ?
Mo2 O1 1.941(4) . ?
Mo2 O2 1.951(4) . ?
Mo2 O6 1.702(4) . ?
Mo2 N4 2.137(5) . ?
Mo2 N5 2.195(5) 2_656 ?
N9 N9 1.408(9) 6_565 ?
N9 C4 1.322(7) . ?
N4 N5 1.414(6) . ?
N4 C2 1.330(7) . ?
N1 N1 1.394(9) 6_565 ?
N1 C1 1.323(8) . ?
N5 C3 1.333(8) . ?
N10 H10 0.8800 . ?
N10 C4 1.324(7) 6_565 ?
N10 C4 1.324(7) . ?
N11 H11A 0.8809 . ?
N11 H11B 0.8811 . ?
N11 C4 1.360(8) . ?
N6 H6 0.8800 . ?
N6 C2 1.325(7) . ?
N6 C3 1.329(8) . ?
N7 H7A 0.8800 . ?
N7 H7B 0.8800 . ?
N7 C2 1.291(7) . ?
N8 H8A 0.8911 . ?
N8 H8B 0.8959 . ?
N8 C3 1.361(8) . ?
N2 H2 0.8800 . ?
N2 C1 1.363(9) . ?
N2 C1 1.363(9) 6_565 ?
C1 N3 1.325(9) . ?
N3 H3A 0.8800 . ?
N3 H3B 0.8800 . ?
O1W H1W 0.8703 . ?
O1W H1W 0.8703 6_565 ?

loop_
_geom_torsion_atom_site_label_1
_geom_torsion_atom_site_label_2
_geom_torsion_atom_site_label_3
_geom_torsion_atom_site_label_4
_geom_torsion
_geom_torsion_site_symmetry_1
_geom_torsion_site_symmetry_2
_geom_torsion_site_symmetry_3
_geom_torsion_site_symmetry_4
_geom_torsion_publ_flag
Mo1 N9 C4 N10 -172.5(4) . . . . ?
Mo1 N9 C4 N11 11.2(9) . . . . ?
Mo1 N1 C1 N2 175.2(7) . . . . ?
Mo1 N1 C1 N3 -0.5(13) . . . . ?
Mo2 N4 N5 Mo2 12.4(6) . . . 2_656 ?
Mo2 N4 N5 C3 179.3(4) . . . . ?
Mo2 N4 C2 N6 -179.7(4) . . . . ?
Mo2 N4 C2 N7 -2.1(9) . . . . ?
Mo2 N5 C3 N6 165.7(4) 2_656 . . . ?
Mo2 N5 C3 N8 -12.5(10) 2_656 . . . ?
N9 N9 C4 N10 -0.8(5) 6_565 . . . ?
N9 N9 C4 N11 -177.0(5) 6_565 . . . ?
N4 N5 C3 N6 0.6(7) . . . . ?
N4 N5 C3 N8 -177.6(6) . . . . ?
N1 N1 C1 N2 -0.5(9) 6_565 . . . ?
N1 N1 C1 N3 -176.2(8) 6_565 . . . ?
N5 N4 C2 N6 -0.3(7) . . . . ?
N5 N4 C2 N7 177.3(6) . . . . ?
C4 N10 C4 N9 1.2(9) 6_565 . . . ?
C4 N10 C4 N11 177.5(4) 6_565 . . . ?
C2 N4 N5 Mo2 -167.1(4) . . . 2_656 ?
C2 N4 N5 C3 -0.2(6) . . . . ?
C2 N6 C3 N5 -0.8(8) . . . . ?
C2 N6 C3 N8 177.4(7) . . . . ?
C3 N6 C2 N4 0.7(7) . . . . ?
C3 N6 C2 N7 -176.9(6) . . . . ?
C1 N2 C1 N1 0.7(14) 6_565 . . . ?
C1 N2 C1 N3 176.6(7) 6_565 . . . ?

loop_
_smtbx_masks_void_nr
_smtbx_masks_void_average_x
_smtbx_masks_void_average_y
_smtbx_masks_void_average_z
_smtbx_masks_void_volume
_smtbx_masks_void_count_electrons
_smtbx_masks_void_content
1 -0.729 -0.620 -0.449 1587.0 527.9 '52 H2O'
